data_7220805
loop_
_publ_author_name
'Sangtrirutnugul, Preeyanuch'
'Thongkam, Pech'
'Jindabot, Sudarat'
'Prabpai, Samran'
'Kongsaeree, Palangpon'
'Wittisuwannakul, Taveechai'
'Surawatanawong, Panida'

_publ_section_title
;
 Pyridine--Triazole Ligands for Copper--Catalyzed Aerobic Alcohol
 Oxidation
;
_journal_name_full 'RSC Adv.'
_journal_paper_doi 10.1039/C5RA06933E
_journal_year 2015
_chemical_formula_moiety 'C28 H20 Cu F6 N8 O6 S2, 2(H2 O)'
_chemical_formula_sum 'C28 H24 Cu F6 N8 O8 S2'
_chemical_formula_weight 842.22
_space_group_crystal_system orthorhombic
_space_group_IT_number 61
_space_group_name_Hall '-P 2ac 2ab'
_space_group_name_H-M_alt 'P b c a'
_symmetry_Int_Tables_number 61
_symmetry_space_group_name_Hall '-P 2ac 2ab'
_symmetry_space_group_name_H-M 'P b c a'
_audit_creation_date 2014-07-08
_audit_creation_method
;
Olex2 1.2
(compiled 2014.06.27 svn.r2953 for OlexSys, GUI svn.r4855)
;
_audit_update_record
;
2015-04-12 deposited with the CCDC.
2015-06-18 downloaded from the CCDC.
;
_cell_angle_alpha 90
_cell_angle_beta 90
_cell_angle_gamma 90
_cell_formula_units_Z 4
_cell_length_a 17.9015(3)
_cell_length_b 9.3530(2)
_cell_length_c 19.7128(4)
_cell_measurement_reflns_used 14245
_cell_measurement_temperature 293
_cell_measurement_theta_max 26.105
_cell_measurement_theta_min 0.998
_cell_volume 3300.57(11)
_computing_cell_refinement 'HKL Scalepack (Otwinowski & Minor 1997)'
_computing_data_collection KappaCCD
_computing_data_reduction 'Denzo and Scalepak (Otwinowski & Minor, 1997)'
_computing_molecular_graphics 'Olex2 (Dolomanov et al., 2009)'
_computing_publication_material 'Olex2 (Dolomanov et al., 2009)'
_computing_structure_refinement 'olex2.refine (Bourhis et al., 2013)'
_diffrn_ambient_temperature 293
_diffrn_measured_fraction_theta_full 0.9929
_diffrn_measured_fraction_theta_max 0.9929
_diffrn_measurement_device KappaCCD
_diffrn_measurement_method CCD
_diffrn_orient_matrix_type X=UH
_diffrn_radiation_source 'fine-focus sealed tube'
_diffrn_radiation_type 'Mo K\a'
_diffrn_radiation_wavelength 0.71073
_diffrn_radiation_wavelength_id all
_diffrn_reflns_av_R_equivalents 0.0551
_diffrn_reflns_av_unetI/netI 0.0370
_diffrn_reflns_limit_h_max 22
_diffrn_reflns_limit_h_min -21
_diffrn_reflns_limit_k_max 11
_diffrn_reflns_limit_k_min -10
_diffrn_reflns_limit_l_max 18
_diffrn_reflns_limit_l_min -24
_diffrn_reflns_number 14453
_diffrn_reflns_theta_full 26.41
_diffrn_reflns_theta_max 26.41
_diffrn_reflns_theta_min 4.18
_exptl_absorpt_coefficient_mu 0.885
_exptl_absorpt_correction_T_max 0.900
_exptl_absorpt_correction_T_min 0.665
_exptl_absorpt_correction_type multi-scan
_exptl_absorpt_process_details
;
multi-scan from symmetry-related measurements 
 Sortav (Blessing 1995)
;
_exptl_crystal_colour green
_exptl_crystal_density_diffrn 1.6947
_exptl_crystal_description plate
_exptl_crystal_F_000 1708.0
_exptl_crystal_size_max 0.28
_exptl_crystal_size_mid 0.20
_exptl_crystal_size_min 0.10
_refine_diff_density_max 0.6066
_refine_diff_density_min -0.6058
_refine_diff_density_rms 0.1042
_refine_ls_d_res_high 0.7989
_refine_ls_d_res_low 4.8744
_refine_ls_goodness_of_fit_ref 1.0520
_refine_ls_hydrogen_treatment mixed
_refine_ls_matrix_type full
_refine_ls_number_constraints 20
_refine_ls_number_parameters 248
_refine_ls_number_reflns 3373
_refine_ls_number_restraints 3
_refine_ls_restrained_S_all 1.0515
_refine_ls_R_factor_all 0.0722
_refine_ls_R_factor_gt 0.0574
_refine_ls_shift/su_max 0.0000
_refine_ls_shift/su_mean 0.0000
_refine_ls_structure_factor_coef Fsqd
_refine_ls_weighting_details 'w=1/[\s^2^(Fo^2^)+(0.0773P)^2^+4.6192P] where P=(Fo^2^+2Fc^2^)/3'
_refine_ls_weighting_scheme calc
_refine_ls_wR_factor_gt 0.1429
_refine_ls_wR_factor_ref 0.1510
_reflns_Friedel_coverage 0.0
_reflns_limit_h_max 22
_reflns_limit_h_min 0
_reflns_limit_k_max 11
_reflns_limit_k_min 0
_reflns_limit_l_max 24
_reflns_limit_l_min 0
_reflns_number_gt 2769
_reflns_number_total 3373
_reflns_threshold_expression I>=2u(I)
_cod_data_source_file c5ra06933e2.cif
_cod_data_source_block shelxl
_cod_database_code 7220805
_olex2_refinement_description
;
1. Fixed Uiso
 At 1.2 times of:
  All C(H) groups
2. Restrained distances
 O4-H4a = O4-H4b
 0.84 with sigma of 0.01
 H4a-H4b
 1.34 with sigma of 0.02
3. Others
 Fixed X: Cu1(0.5)
 Fixed Y: Cu1(0)
 Fixed Z: Cu1(0.5)
4.a Riding coordinates:
 C1(H1), C6(H6), C9(H9), C11(H11), C3(H3), C12(H12), C13(H13), C2(H2), C4(H4),
 C10(H10)
;

loop_
_space_group_symop_id
_space_group_symop_operation_xyz
1 x,y,z
2 x+1/2,-y+1/2,-z
3 -x,y+1/2,-z+1/2
4 -x+1/2,-y,z+1/2
5 -x,-y,-z
6 -x-1/2,y-1/2,z
7 x,-y-1/2,z-1/2
8 x-1/2,y,-z-1/2

loop_
_atom_site_label
_atom_site_type_symbol
_atom_site_fract_x
_atom_site_fract_y
_atom_site_fract_z
_atom_site_U_iso_or_equiv
_atom_site_adp_type
_atom_site_occupancy
_atom_site_site_symmetry_order
_atom_site_refinement_flags_posn
_atom_site_refinement_flags_adp
_atom_site_refinement_flags_occupancy
Cu1 Cu 0.500000 0.000000 0.500000 0.0322(2) Uani 1.000000 2 S T P
S1 S 0.54058(5) -0.28709(11) 0.38813(5) 0.0528(3) Uani 1.000000 1 . . .
N3 N 0.58951(13) -0.0929(3) 0.53921(13) 0.0326(6) Uani 1.000000 1 . . .
N1 N 0.58106(13) 0.0990(3) 0.44593(13) 0.0310(6) Uani 1.000000 1 . . .
N2 N 0.65429(13) -0.0475(3) 0.51198(13) 0.0293(5) Uani 1.000000 1 . . .
C5 C 0.65088(15) 0.0591(3) 0.46133(15) 0.0289(6) Uani 1.000000 1 . . .
N4 N 0.60413(14) -0.1915(3) 0.58364(13) 0.0339(6) Uani 1.000000 1 . . .
C7 C 0.67964(16) -0.2103(3) 0.58571(15) 0.0303(6) Uani 1.000000 1 . . .
C1 C 0.57291(17) 0.1993(4) 0.39811(17) 0.0392(8) Uani 1.000000 1 . . .
H1 H 0.52398(17) 0.2315(4) 0.38534(17) 0.0470(9) Uiso 1.000000 1 R . .
C8 C 0.71414(16) -0.3108(3) 0.63333(15) 0.0309(6) Uani 1.000000 1 . . .
C6 C 0.71174(16) -0.1187(3) 0.54009(15) 0.0314(7) Uani 1.000000 1 . . .
H6 H 0.76183(16) -0.0985(3) 0.52559(15) 0.0377(8) Uiso 1.000000 1 R . .
O1 O 0.48807(15) -0.1884(4) 0.41626(15) 0.0598(8) Uani 1.000000 1 . . .
C9 C 0.79185(17) -0.3210(3) 0.63836(17) 0.0360(7) Uani 1.000000 1 . . .
H9 H 0.82311(17) -0.2641(3) 0.60943(17) 0.0432(8) Uiso 1.000000 1 R . .
C11 C 0.7789(2) -0.4927(4) 0.7275(2) 0.0468(9) Uani 1.000000 1 . . .
H11 H 0.8009(2) -0.5548(4) 0.7608(2) 0.0561(11) Uiso 1.000000 1 R . .
C3 C 0.70414(19) 0.2168(4) 0.38184(17) 0.0412(8) Uani 1.000000 1 . . .
H3 H 0.74595(19) 0.2584(4) 0.35858(17) 0.0494(9) Uiso 1.000000 1 R . .
C12 C 0.7021(2) -0.4835(4) 0.7223(2) 0.0526(10) Uani 1.000000 1 . . .
H12 H 0.6707(2) -0.5395(4) 0.7515(2) 0.0631(11) Uiso 1.000000 1 R . .
C13 C 0.67007(18) -0.3937(4) 0.67490(19) 0.0447(8) Uani 1.000000 1 . . .
H13 H 0.61668(18) -0.3892(4) 0.67098(19) 0.0536(10) Uiso 1.000000 1 R . .
O4 O 0.87870(18) -0.0506(5) 0.51254(19) 0.0725(9) Uani 1.000000 1 D . .
C2 C 0.63275(18) 0.2598(4) 0.36495(18) 0.0430(8) Uani 1.000000 1 . . .
H2 H 0.62427(18) 0.3314(4) 0.33089(18) 0.0516(10) Uiso 1.000000 1 R . .
C4 C 0.71413(17) 0.1143(4) 0.43110(17) 0.0359(7) Uani 1.000000 1 . . .
H4 H 0.76236(17) 0.0814(4) 0.44556(17) 0.0430(8) Uiso 1.000000 1 R . .
F2 F 0.45035(15) -0.3323(4) 0.28824(16) 0.0935(10) Uani 1.000000 1 . . .
C10 C 0.82291(18) -0.4132(4) 0.68519(19) 0.0426(8) Uani 1.000000 1 . . .
H10 H 0.87619(18) -0.4223(4) 0.68863(19) 0.0511(10) Uiso 1.000000 1 R . .
C14 C 0.5189(2) -0.2856(6) 0.2985(2) 0.0636(12) Uani 1.000000 1 . . .
F3 F 0.56495(18) -0.3647(4) 0.26352(17) 0.1108(13) Uani 1.000000 1 . . .
O3 O 0.5244(3) -0.4343(4) 0.4053(2) 0.1078(14) Uani 1.000000 1 . . .
O2 O 0.61613(17) -0.2469(5) 0.3928(2) 0.1067(16) Uani 1.000000 1 . . .
F1 F 0.5207(3) -0.1531(5) 0.2747(2) 0.1267(15) Uani 1.000000 1 . . .
H4a H 0.899(2) -0.008(5) 0.4799(16) 0.09(2) Uiso 1.000000 1 D . .
H4b H 0.9133(17) -0.063(6) 0.5406(17) 0.072(16) Uiso 1.000000 1 D . .

loop_
_atom_site_aniso_label
_atom_site_aniso_U_11
_atom_site_aniso_U_22
_atom_site_aniso_U_33
_atom_site_aniso_U_12
_atom_site_aniso_U_13
_atom_site_aniso_U_23
Cu1 0.0165(3) 0.0410(4) 0.0391(3) 0.0028(2) 0.00118(19) 0.0098(2)
S1 0.0416(5) 0.0583(6) 0.0586(6) 0.0116(4) -0.0098(4) -0.0122(5)
N3 0.0176(11) 0.0393(15) 0.0408(14) 0.0017(10) 0.0013(10) 0.0048(12)
N1 0.0196(11) 0.0385(14) 0.0347(13) 0.0003(10) 0.0009(10) 0.0038(11)
N2 0.0169(11) 0.0340(13) 0.0369(13) 0.0008(10) 0.0003(10) 0.0009(11)
C5 0.0220(14) 0.0336(15) 0.0311(15) -0.0000(12) 0.0007(11) -0.0042(13)
N4 0.0229(12) 0.0382(14) 0.0406(14) 0.0036(11) -0.0008(10) 0.0071(12)
C7 0.0210(13) 0.0338(16) 0.0362(15) 0.0027(12) -0.0010(11) -0.0057(13)
C1 0.0258(15) 0.050(2) 0.0413(17) 0.0032(14) -0.0004(13) 0.0113(15)
C8 0.0256(14) 0.0301(15) 0.0370(15) 0.0047(12) -0.0050(12) -0.0040(13)
C6 0.0182(13) 0.0359(16) 0.0400(16) 0.0021(12) -0.0020(12) -0.0047(13)
O1 0.0432(14) 0.078(2) 0.0585(17) 0.0075(14) 0.0022(12) -0.0252(15)
C9 0.0251(14) 0.0356(17) 0.0473(18) -0.0004(13) -0.0042(13) -0.0017(14)
C11 0.044(2) 0.0402(19) 0.056(2) 0.0049(16) -0.0141(17) 0.0064(17)
C3 0.0310(16) 0.049(2) 0.0439(18) -0.0074(15) 0.0080(14) 0.0031(15)
C12 0.042(2) 0.055(2) 0.061(2) -0.0005(17) -0.0023(18) 0.0163(19)
C13 0.0243(15) 0.054(2) 0.056(2) 0.0021(15) -0.0024(15) 0.0121(17)
O4 0.0384(16) 0.106(3) 0.073(2) -0.0153(18) 0.0079(16) 0.004(2)
C2 0.0340(17) 0.052(2) 0.0434(19) -0.0028(16) 0.0016(14) 0.0116(16)
C4 0.0226(14) 0.0417(18) 0.0433(17) -0.0014(13) 0.0016(13) -0.0024(14)
F2 0.0555(16) 0.128(3) 0.097(2) 0.0122(17) -0.0278(15) -0.037(2)
C10 0.0282(16) 0.0410(18) 0.059(2) 0.0053(14) -0.0145(15) -0.0031(16)
C14 0.049(2) 0.078(3) 0.064(3) 0.015(2) 0.015(2) -0.011(2)
F3 0.087(2) 0.153(3) 0.093(2) 0.044(2) 0.0212(18) -0.050(2)
O3 0.154(4) 0.059(2) 0.111(3) 0.015(3) -0.009(3) 0.029(2)
O2 0.0330(15) 0.151(4) 0.136(3) 0.014(2) -0.0197(19) -0.073(3)
F1 0.149(3) 0.118(3) 0.113(3) 0.034(3) 0.049(3) 0.059(3)

loop_
_atom_type_symbol
_atom_type_scat_dispersion_real
_atom_type_scat_dispersion_imag
_atom_type_scat_Cromer_Mann_a1
_atom_type_scat_Cromer_Mann_a2
_atom_type_scat_Cromer_Mann_a3
_atom_type_scat_Cromer_Mann_a4
_atom_type_scat_Cromer_Mann_b1
_atom_type_scat_Cromer_Mann_b2
_atom_type_scat_Cromer_Mann_b3
_atom_type_scat_Cromer_Mann_b4
_atom_type_scat_Cromer_Mann_c
_atom_type_scat_source
_atom_type_scat_dispersion_source
C 0.00300 0.00200 2.31000 1.02000 1.58860 0.86500 20.84390 10.20750 0.56870 51.65120 0.215599998832 'International Tables Volume C Table 6.1.1.4 (pp. 500-502)' custom
F 0.01700 0.01000 3.53920 2.64120 1.51700 1.02430 10.28250 4.29440 0.26150 26.14760 0.277599990368 'International Tables Volume C Table 6.1.1.4 (pp. 500-502)' custom
H 0.00000 0.00000 0.49300 0.32291 0.14019 0.04081 10.51090 26.12570 3.14236 57.79970 0.0030380000826 'International Tables Volume C Table 6.1.1.4 (pp. 500-502)' custom
O 0.01100 0.00600 3.04850 2.28680 1.54630 0.86700 13.27710 5.70110 0.32390 32.90890 0.250800013542 'International Tables Volume C Table 6.1.1.4 (pp. 500-502)' custom
N 0.00600 0.00300 12.21260 3.13220 2.01250 1.16630 0.00570 9.89330 28.99750 0.58260 -11.5290002823 'International Tables Volume C Table 6.1.1.4 (pp. 500-502)' custom
S 0.12500 0.12300 6.90530 5.20340 1.43790 1.58630 1.46790 22.21510 0.25360 56.17200 0.866900026798 'International Tables Volume C Table 6.1.1.4 (pp. 500-502)' custom
Cu 0.32000 1.26500 13.33800 7.16760 5.61580 1.67350 3.58280 0.24700 11.39660 64.81260 1.19099998474 'International Tables Volume C Table 6.1.1.4 (pp. 500-502)' custom

loop_
_geom_angle_atom_site_label_1
_geom_angle_atom_site_label_2
_geom_angle_atom_site_label_3
_geom_angle
_geom_angle_site_symmetry_1
_geom_angle_site_symmetry_3
N3 Cu1 N3 180.0 . 5_656
N1 Cu1 N3 79.98(10) . .
N1 Cu1 N3 79.98(10) 5_656 5_656
N1 Cu1 N3 100.02(10) . 5_656
N1 Cu1 N3 100.02(10) 5_656 .
N1 Cu1 N1 180.0 5_656 .
O1 Cu1 N3 91.04(10) 5_656 5_656
O1 Cu1 N3 88.96(10) 5_656 .
O1 Cu1 N3 91.04(10) . .
O1 Cu1 N3 88.96(10) . 5_656
O1 Cu1 N1 87.89(10) . 5_656
O1 Cu1 N1 92.11(10) 5_656 5_656
O1 Cu1 N1 87.89(10) 5_656 .
O1 Cu1 N1 92.11(10) . .
O1 Cu1 O1 180.0 5_656 .
C14 S1 O1 103.45(19) . .
O3 S1 O1 113.1(3) . .
O3 S1 C14 101.1(3) . .
O2 S1 O1 115.7(2) . .
O2 S1 C14 105.6(2) . .
O2 S1 O3 115.5(3) . .
N2 N3 Cu1 113.78(19) . 5_656
N4 N3 Cu1 137.6(2) . 5_656
N4 N3 N2 108.6(2) . .
C5 N1 Cu1 115.0(2) . 5_656
C1 N1 Cu1 127.8(2) . 5_656
C1 N1 C5 117.2(3) . .
C5 N2 N3 117.8(2) . .
C6 N2 N3 109.8(2) . .
C6 N2 C5 132.4(2) . .
N2 C5 N1 113.4(2) . .
C4 C5 N1 124.3(3) . .
C4 C5 N2 122.3(3) . .
C7 N4 N3 108.2(2) . .
C8 C7 N4 121.3(3) . .
C6 C7 N4 108.4(3) . .
C6 C7 C8 130.2(3) . .
H1 C1 N1 120.3 . .
C2 C1 N1 122.6(3) . .
C2 C1 H1 117.1(2) . .
C9 C8 C7 120.6(3) . .
C13 C8 C7 120.1(3) . .
C13 C8 C9 119.3(3) . .
C7 C6 N2 105.0(3) . .
H6 C6 N2 119.6 . .
H6 C6 C7 135.31(17) . .
S1 O1 Cu1 132.51(16) . 5_656
H9 C9 C8 120.0 . .
C10 C9 C8 119.4(3) . .
C10 C9 H9 120.6(2) . .
C12 C11 H11 119.7 . .
C10 C11 H11 120.7(2) . .
C10 C11 C12 119.6(3) . .
C2 C3 H3 119.2 . .
C4 C3 H3 121.2(2) . .
C4 C3 C2 119.6(3) . .
H12 C12 C11 120.3 . .
C13 C12 C11 120.1(4) . .
C13 C12 H12 119.6(2) . .
C12 C13 C8 120.5(3) . .
H13 C13 C8 119.9 . .
H13 C13 C12 119.6(2) . .
H4b O4 H4a 104(2) . .
C3 C2 C1 119.1(3) . .
H2 C2 C1 119.7 . .
H2 C2 C3 121.2(2) . .
C3 C4 C5 117.3(3) . .
H4 C4 C5 119.3 . .
H4 C4 C3 123.4(2) . .
C11 C10 C9 121.1(3) . .
H10 C10 C9 120.2 . .
H10 C10 C11 118.7(2) . .
F2 C14 S1 110.4(3) . .
F3 C14 S1 112.1(3) . .
F3 C14 F2 108.6(4) . .
F1 C14 S1 110.4(4) . .
F1 C14 F2 106.2(4) . .
F1 C14 F3 109.0(4) . .

loop_
_geom_bond_atom_site_label_1
_geom_bond_atom_site_label_2
_geom_bond_distance
_geom_bond_site_symmetry_2
Cu1 N3 1.980(2) 5_656
Cu1 N3 1.980(2) .
Cu1 N1 2.024(2) 5_656
Cu1 N1 2.024(2) .
Cu1 O1 2.424(3) .
Cu1 O1 2.424(3) 5_656
S1 O1 1.429(3) .
S1 C14 1.809(5) .
S1 O3 1.447(4) .
S1 O2 1.407(3) .
N3 N2 1.346(3) .
N3 N4 1.299(4) .
N1 C5 1.339(4) .
N1 C1 1.338(4) .
N2 C5 1.413(4) .
N2 C6 1.344(4) .
C5 C4 1.380(4) .
N4 C7 1.364(4) .
C7 C8 1.465(4) .
C7 C6 1.369(4) .
C1 H1 0.9600 .
C1 C2 1.377(5) .
C8 C9 1.398(4) .
C8 C13 1.377(5) .
C6 H6 0.9599 .
C9 H9 0.9600 .
C9 C10 1.380(5) .
C11 H11 0.9599 .
C11 C12 1.383(5) .
C11 C10 1.367(5) .
C3 H3 0.9601 .
C3 C2 1.381(5) .
C3 C4 1.376(5) .
C12 H12 0.9599 .
C12 C13 1.380(5) .
C13 H13 0.9598 .
O4 H4a 0.840(10) .
O4 H4b 0.838(10) .
C2 H2 0.9600 .
C4 H4 0.9601 .
F2 C14 1.318(5) .
C10 H10 0.9600 .
C14 F3 1.305(5) .
C14 F1 1.327(6) .

loop_
_restr_distance_atom_site_label_1
_restr_distance_atom_site_label_2
_restr_distance_site_symmetry_2
_restr_distance_target
_restr_distance_target_weight_param
_restr_distance_diff
O4 H4a 1 0.8400 0.0100 -0.0000
O4 H4b 1 0.8400 0.0100 0.0019
H4a H4b 1 1.3400 0.0200 0.0133
